data_4316070
loop_
_publ_author_name
'Fergal Coleman'
'Michael J. Hynes'
'Andrea Erxleben'

_publ_contact_author_address
; National University of Ireland, Galway
  Chemistry Department
  University Road
  Galway
  Ireland
;
_publ_contact_author_email Andrea.Erxleben@nuigalway.ie
_publ_contact_author_fax +353-91-525700
_publ_contact_author_name 'Dr. Andrea Erxleben'
_publ_contact_author_phone +353-91-492483
_publ_section_title
;
 GaIII Complexes as Models for the MIII Site of Purple Acid Phosphatase:
 Ligand Effects on the Hydrolytic Reactivity Toward Bis(2,4-dinitrophenyl)
 phosphate
;
_journal_name_full 'Inorganic Chemistry'
_journal_page_first 6725
_journal_page_last 6733
_journal_paper_doi 10.1021/ic100722w
_journal_volume 49
_journal_year 2010
_chemical_formula_sum 'C12 H30 Ga2 N4 O14'
_chemical_formula_weight 593.84
_chemical_name_systematic
; 
 ? 
;
_space_group_IT_number 14
_symmetry_cell_setting monoclinic
_symmetry_space_group_name_Hall '-P 2ybc'
_symmetry_space_group_name_H-M 'P 1 21/c 1'
_atom_sites_solution_hydrogens geom
_atom_sites_solution_primary direct
_atom_sites_solution_secondary difmap
_audit_creation_method SHELXL-97
_cell_angle_alpha 90.00
_cell_angle_beta 97.360(13)
_cell_angle_gamma 90.00
_cell_formula_units_Z 2
_cell_length_a 7.8500(7)
_cell_length_b 10.0850(12)
_cell_length_c 13.983(2)
_cell_measurement_reflns_used 2235
_cell_measurement_temperature 298(2)
_cell_measurement_theta_max 26.37
_cell_measurement_theta_min 2.94
_cell_volume 1097.9(2)
_computing_cell_refinement
;
CrysAlisPro, Oxford Diffraction Ltd.,
Version 1.171.33.31 (release 08-01-2009 CrysAlis171 .NET)
(compiled Jan  8 2009,16:24:04)
;
_computing_data_collection
;
CrysAlisPro, Oxford Diffraction Ltd.,
Version 1.171.33.31 (release 08-01-2009 CrysAlis171 .NET)
(compiled Jan  8 2009,16:24:04)
;
_computing_data_reduction
;
CrysAlisPro, Oxford Diffraction Ltd.,
Version 1.171.33.31 (release 08-01-2009 CrysAlis171 .NET)
(compiled Jan  8 2009,16:24:04)
;
_computing_structure_refinement 'SHELXL-97 (Sheldrick, 1997)'
_computing_structure_solution 'SHELXS-97 (Sheldrick, 1990)'
_diffrn_ambient_temperature 298(2)
_diffrn_detector_area_resol_mean 16.1048
_diffrn_measured_fraction_theta_full 0.996
_diffrn_measured_fraction_theta_max 0.996
_diffrn_measurement_device_type 'Goniometer KM4/Xcalibur, detector: Sapphire3'
_diffrn_radiation_monochromator graphite
_diffrn_radiation_source 'Enhance (Mo) X-ray Source'
_diffrn_radiation_type MoK\a
_diffrn_radiation_wavelength 0.71069
_diffrn_reflns_av_R_equivalents 0.0251
_diffrn_reflns_av_sigmaI/netI 0.0240
_diffrn_reflns_limit_h_max 9
_diffrn_reflns_limit_h_min -9
_diffrn_reflns_limit_k_max 12
_diffrn_reflns_limit_k_min -11
_diffrn_reflns_limit_l_max 17
_diffrn_reflns_limit_l_min -12
_diffrn_reflns_number 7619
_diffrn_reflns_theta_full 26.37
_diffrn_reflns_theta_max 26.37
_diffrn_reflns_theta_min 2.94
_exptl_absorpt_coefficient_mu 2.530
_exptl_absorpt_correction_T_max 0.6316
_exptl_absorpt_correction_T_min 0.5173
_exptl_absorpt_correction_type multi-scan
_exptl_absorpt_process_details
;
CrysAlis RED, Oxford Diffraction Ltd.,
Version 1.171.33.31 (release 08-01-2009 CrysAlis171 .NET)
(compiled Jan  8 2009,16:24:04)
Empirical absorption correction using spherical harmonics,
 implemented in SCALE3 ABSPACK scaling algorithm.
;
_exptl_crystal_colour colourless
_exptl_crystal_density_diffrn 1.796
_exptl_crystal_density_method 'not measured'
_exptl_crystal_description block
_exptl_crystal_F_000 608
_exptl_crystal_size_max 0.30
_exptl_crystal_size_mid 0.30
_exptl_crystal_size_min 0.20
_refine_diff_density_max 0.617
_refine_diff_density_min -0.429
_refine_diff_density_rms 0.073
_refine_ls_extinction_method none
_refine_ls_goodness_of_fit_ref 1.062
_refine_ls_hydrogen_treatment riding
_refine_ls_matrix_type full
_refine_ls_number_parameters 145
_refine_ls_number_reflns 2235
_refine_ls_number_restraints 0
_refine_ls_restrained_S_all 1.062
_refine_ls_R_factor_all 0.0311
_refine_ls_R_factor_gt 0.0260
_refine_ls_shift/su_max 0.001
_refine_ls_shift/su_mean 0.000
_refine_ls_structure_factor_coef Fsqd
_refine_ls_weighting_details 'calc w=1/[\s^2^(Fo^2^)+(0.0481P)^2^+0.0000P] where P=(Fo^2^+2Fc^2^)/3'
_refine_ls_weighting_scheme calc
_refine_ls_wR_factor_gt 0.0719
_refine_ls_wR_factor_ref 0.0728
_reflns_number_gt 1896
_reflns_number_total 2235
_reflns_threshold_expression >2sigma(I)
_cod_data_source_file ic100722w_si_002_2.cif
_cod_data_source_block 4
_cod_depositor_comments
;
The following automatic conversions were performed:
data name '_publ_contact_author_mail' replaced with
'_publ_contact_author_email' as specified in the replacement file
'/home/antanas/src/cod-tools/trunk/data/replacement-values/replacement_tags.lst'.

Automatic conversion script
Id: cif_correct_tags 4998 2017-03-02 13:24:31Z antanas 
;
_cod_database_code 4316070

loop_
_symmetry_equiv_pos_as_xyz
'x, y, z'
'-x, y+1/2, -z+1/2'
'-x, -y, -z'
'x, -y-1/2, z-1/2'

loop_
_atom_site_label
_atom_site_type_symbol
_atom_site_fract_x
_atom_site_fract_y
_atom_site_fract_z
_atom_site_U_iso_or_equiv
_atom_site_adp_type
_atom_site_occupancy
_atom_site_symmetry_multiplicity
_atom_site_calc_flag
_atom_site_refinement_flags
_atom_site_disorder_assembly
_atom_site_disorder_group
Ga1 Ga 0.47630(3) 0.42146(2) 0.410234(17) 0.01762(10) Uani 1 1 d . . .
O1 O 0.6966(2) 0.47936(17) 0.36864(12) 0.0291(4) Uani 1 1 d . . .
O2 O 0.9549(3) 0.4103(2) 0.35131(19) 0.0550(6) Uani 1 1 d . . .
O3 O 0.3560(2) 0.43900(15) 0.27721(12) 0.0237(4) Uani 1 1 d . . .
O4 O 0.3183(3) 0.34873(19) 0.13059(13) 0.0413(5) Uani 1 1 d . . .
O5 O 0.4147(2) 0.58783(14) 0.45245(12) 0.0200(3) Uani 1 1 d . . .
H5 H 0.3029 0.6013 0.4342 0.024 Uiso 1 1 d . . .
N1 N 0.5639(3) 0.24566(18) 0.35813(15) 0.0259(5) Uani 1 1 d . . .
N2 N 0.2838(3) 0.3070(2) 0.44894(14) 0.0252(4) Uani 1 1 d . . .
H2A H 0.2928 0.3011 0.5136 0.030 Uiso 1 1 calc R . .
H2B H 0.1815 0.3436 0.4274 0.030 Uiso 1 1 calc R . .
C1 C 0.7489(4) 0.2515(3) 0.3799(2) 0.0364(6) Uani 1 1 d . . .
H1A H 0.8013 0.1916 0.3380 0.044 Uiso 1 1 calc R . .
H1B H 0.7835 0.2246 0.4461 0.044 Uiso 1 1 calc R . .
C2 C 0.8073(3) 0.3904(3) 0.3653(2) 0.0349(6) Uani 1 1 d . . .
C3 C 0.5080(4) 0.2434(2) 0.25110(18) 0.0318(6) Uani 1 1 d . . .
H3A H 0.6089 0.2515 0.2180 0.038 Uiso 1 1 calc R . .
H3B H 0.4555 0.1582 0.2339 0.038 Uiso 1 1 calc R . .
C4 C 0.3836(3) 0.3509(2) 0.21607(17) 0.0267(5) Uani 1 1 d . . .
C5 C 0.4804(4) 0.1416(3) 0.4096(2) 0.0386(7) Uani 1 1 d . . .
H5A H 0.5344 0.1359 0.4758 0.046 Uiso 1 1 calc R . .
H5B H 0.4922 0.0564 0.3789 0.046 Uiso 1 1 calc R . .
C6 C 0.2960(4) 0.1754(3) 0.4072(2) 0.0347(6) Uani 1 1 d . . .
H6A H 0.2399 0.1747 0.3412 0.042 Uiso 1 1 calc R . .
H6B H 0.2397 0.1108 0.4438 0.042 Uiso 1 1 calc R . .
O1W O 0.9053(3) 0.1582(3) 0.1108(3) 0.1006(11) Uani 1 1 d . . .
O2W O 0.9822(4) 0.4199(3) 0.1421(2) 0.0797(9) Uani 1 1 d . . .

loop_
_atom_site_aniso_label
_atom_site_aniso_U_11
_atom_site_aniso_U_22
_atom_site_aniso_U_33
_atom_site_aniso_U_23
_atom_site_aniso_U_13
_atom_site_aniso_U_12
Ga1 0.02016(15) 0.01650(15) 0.01599(15) -0.00203(9) 0.00151(10) 0.00088(10)
O1 0.0228(9) 0.0294(9) 0.0360(10) 0.0000(8) 0.0076(8) -0.0003(7)
O2 0.0233(11) 0.0721(16) 0.0717(18) 0.0043(12) 0.0141(11) 0.0055(10)
O3 0.0298(9) 0.0230(8) 0.0175(8) -0.0017(6) 0.0002(7) 0.0029(7)
O4 0.0546(13) 0.0467(12) 0.0200(10) -0.0080(8) -0.0045(9) 0.0066(10)
O5 0.0204(8) 0.0194(8) 0.0192(8) -0.0027(6) -0.0018(7) 0.0050(6)
N1 0.0353(12) 0.0212(10) 0.0213(11) -0.0026(8) 0.0045(9) 0.0056(9)
N2 0.0244(11) 0.0297(11) 0.0212(10) 0.0024(8) 0.0018(8) -0.0039(9)
C1 0.0338(15) 0.0368(15) 0.0382(16) -0.0019(12) 0.0030(12) 0.0167(12)
C2 0.0260(14) 0.0486(17) 0.0302(15) 0.0011(12) 0.0039(12) 0.0062(12)
C3 0.0459(16) 0.0279(13) 0.0217(13) -0.0070(10) 0.0051(11) 0.0045(11)
C4 0.0331(14) 0.0283(13) 0.0195(13) -0.0016(10) 0.0058(11) -0.0055(11)
C5 0.064(2) 0.0178(13) 0.0338(16) 0.0008(11) 0.0071(14) -0.0004(13)
C6 0.0477(17) 0.0273(13) 0.0288(14) -0.0032(11) 0.0039(12) -0.0153(12)
O1W 0.0501(16) 0.076(2) 0.160(3) 0.034(2) -0.0470(17) -0.0232(15)
O2W 0.0596(18) 0.084(2) 0.093(2) -0.0034(15) -0.0003(17) 0.0119(14)

loop_
_atom_type_symbol
_atom_type_description
_atom_type_scat_dispersion_real
_atom_type_scat_dispersion_imag
_atom_type_scat_source
C C 0.0033 0.0016 'International Tables Vol C Tables 4.2.6.8 and 6.1.1.4'
H H 0.0000 0.0000 'International Tables Vol C Tables 4.2.6.8 and 6.1.1.4'
Ga Ga 0.2307 1.6083 'International Tables Vol C Tables 4.2.6.8 and 6.1.1.4'
N N 0.0061 0.0033 'International Tables Vol C Tables 4.2.6.8 and 6.1.1.4'
O O 0.0106 0.0060 'International Tables Vol C Tables 4.2.6.8 and 6.1.1.4'

loop_
_geom_angle_atom_site_label_1
_geom_angle_atom_site_label_2
_geom_angle_atom_site_label_3
_geom_angle
_geom_angle_site_symmetry_1
_geom_angle_site_symmetry_3
_geom_angle_publ_flag
O5 Ga1 O1 95.69(7) . . ?
O5 Ga1 O3 96.03(7) . . ?
O1 Ga1 O3 91.56(7) . . ?
O5 Ga1 O5 80.48(7) . 3_666 ?
O1 Ga1 O5 90.78(7) . 3_666 ?
O3 Ga1 O5 175.98(6) . 3_666 ?
O5 Ga1 N2 101.27(7) . . ?
O1 Ga1 N2 162.45(8) . . ?
O3 Ga1 N2 91.11(8) . . ?
O5 Ga1 N2 87.64(7) 3_666 . ?
O5 Ga1 N1 174.52(7) . . ?
O1 Ga1 N1 78.88(8) . . ?
O3 Ga1 N1 83.45(7) . . ?
O5 Ga1 N1 100.21(7) 3_666 . ?
N2 Ga1 N1 84.20(8) . . ?
C2 O1 Ga1 115.78(17) . . ?
C4 O3 Ga1 117.82(16) . . ?
Ga1 O5 Ga1 99.52(7) . 3_666 ?
Ga1 O5 H5 109.4 . . ?
Ga1 O5 H5 124.4 3_666 . ?
C1 N1 C5 115.1(2) . . ?
C1 N1 C3 111.51(19) . . ?
C5 N1 C3 112.6(2) . . ?
C1 N1 Ga1 105.13(15) . . ?
C5 N1 Ga1 104.48(14) . . ?
C3 N1 Ga1 107.20(14) . . ?
C6 N2 Ga1 108.75(15) . . ?
C6 N2 H2A 109.9 . . ?
Ga1 N2 H2A 109.9 . . ?
C6 N2 H2B 109.9 . . ?
Ga1 N2 H2B 109.9 . . ?
H2A N2 H2B 108.3 . . ?
N1 C1 C2 109.1(2) . . ?
N1 C1 H1A 109.9 . . ?
C2 C1 H1A 109.9 . . ?
N1 C1 H1B 109.9 . . ?
C2 C1 H1B 109.9 . . ?
H1A C1 H1B 108.3 . . ?
O2 C2 O1 124.5(3) . . ?
O2 C2 C1 119.5(2) . . ?
O1 C2 C1 116.0(2) . . ?
C4 C3 N1 114.13(19) . . ?
C4 C3 H3A 108.7 . . ?
N1 C3 H3A 108.7 . . ?
C4 C3 H3B 108.7 . . ?
N1 C3 H3B 108.7 . . ?
H3A C3 H3B 107.6 . . ?
O4 C4 O3 125.2(2) . . ?
O4 C4 C3 118.3(2) . . ?
O3 C4 C3 116.5(2) . . ?
N1 C5 C6 108.6(2) . . ?
N1 C5 H5A 110.0 . . ?
C6 C5 H5A 110.0 . . ?
N1 C5 H5B 110.0 . . ?
C6 C5 H5B 110.0 . . ?
H5A C5 H5B 108.3 . . ?
N2 C6 C5 108.3(2) . . ?
N2 C6 H6A 110.0 . . ?
C5 C6 H6A 110.0 . . ?
N2 C6 H6B 110.0 . . ?
C5 C6 H6B 110.0 . . ?
H6A C6 H6B 108.4 . . ?

loop_
_geom_bond_atom_site_label_1
_geom_bond_atom_site_label_2
_geom_bond_distance
_geom_bond_site_symmetry_2
_geom_bond_publ_flag
Ga1 O5 1.8629(14) . ?
Ga1 O1 1.9818(16) . ?
Ga1 O3 1.9833(17) . ?
Ga1 O5 2.0016(17) 3_666 ?
Ga1 N2 2.0291(19) . ?
Ga1 N1 2.0676(18) . ?
O1 C2 1.254(3) . ?
O2 C2 1.216(3) . ?
O3 C4 1.271(3) . ?
O4 C4 1.239(3) . ?
O5 Ga1 2.0016(17) 3_666 ?
O5 H5 0.8926 . ?
N1 C1 1.446(3) . ?
N1 C5 1.472(3) . ?
N1 C3 1.505(3) . ?
N2 C6 1.458(3) . ?
N2 H2A 0.9000 . ?
N2 H2B 0.9000 . ?
C1 C2 1.495(4) . ?
C1 H1A 0.9700 . ?
C1 H1B 0.9700 . ?
C3 C4 1.499(4) . ?
C3 H3A 0.9700 . ?
C3 H3B 0.9700 . ?
C5 C6 1.484(4) . ?
C5 H5A 0.9700 . ?
C5 H5B 0.9700 . ?
C6 H6A 0.9700 . ?
C6 H6B 0.9700 . ?
